data_2008957
loop_
_publ_author_name
'Jin, Qiong-Hua '
'Xin, Xiu-Lan'
'Zhu, Fu-Jiang'

_publ_section_title
;
 Bromo(1,10-phenanthroline-<i>N</i>,<i>N</i>')(triphenylphosphine)copper(I)
;
_journal_issue 9
_journal_name_full 'Acta Crystallographica Section C'
_journal_page_first IUC9900107
_journal_paper_doi 10.1107/S0108270199098893
_journal_volume 55
_journal_year 1999
_chemical_formula_iupac '[Cu Br (C12 H8 N2) (C18 H15 P1)]'
_chemical_formula_moiety 'C30 H23 Cu Br N2 P'
_chemical_formula_sum 'C30 H23 Br Cu N2 P'
_chemical_formula_weight 585.92
_chemical_name_systematic
;
 Bromo (1,10-Phenanthroline-N,N') (Triphenylphosphine) Copper(I)
;
_space_group_IT_number 2
_symmetry_cell_setting triclinic
_symmetry_space_group_name_Hall '-P 1'
_symmetry_space_group_name_H-M 'P -1'
_cell_angle_alpha 78.555(14)
_cell_angle_beta 76.85(2)
_cell_angle_gamma 70.50(2)
_cell_formula_units_Z 2
_cell_length_a 8.409(4)
_cell_length_b 9.327(4)
_cell_length_c 18.144(7)
_cell_measurement_reflns_used 30
_cell_measurement_temperature 293(2)
_cell_measurement_theta_max 14.78
_cell_measurement_theta_min 5.22
_cell_volume 1294.6(10)
_computing_structure_refinement 'SHELXL-93 (Sheldrick, 1993)'
_computing_structure_solution 'SHELXS-86 (Sheldrick, 1990)'
_diffrn_ambient_temperature 293(2)
_diffrn_measurement_device 'Siemens P4'
_diffrn_measurement_method \q-2\q
_diffrn_radiation_monochromator graphite
_diffrn_radiation_source 'fine-focus sealed tube'
_diffrn_radiation_type MoK\a
_diffrn_radiation_wavelength 0.71073
_diffrn_reflns_av_R_equivalents 0.042
_diffrn_reflns_limit_h_max 11
_diffrn_reflns_limit_h_min -1
_diffrn_reflns_limit_k_max 12
_diffrn_reflns_limit_k_min -11
_diffrn_reflns_limit_l_max 23
_diffrn_reflns_limit_l_min -23
_diffrn_reflns_number 7496
_diffrn_reflns_theta_max 28
_diffrn_reflns_theta_min 1.16
_diffrn_standards_decay_% 5.09
_diffrn_standards_interval_count 97
_diffrn_standards_number 3
_exptl_absorpt_coefficient_mu 2.470
_exptl_absorpt_correction_T_max 0.610
_exptl_absorpt_correction_T_min 0.360
_exptl_absorpt_correction_type '\y scan'
_exptl_absorpt_process_details '(Siemens, 1990)'
_exptl_crystal_colour orange
_exptl_crystal_density_diffrn 1.503
_exptl_crystal_description prism
_exptl_crystal_F_000 592
_exptl_crystal_size_max 0.4
_exptl_crystal_size_mid 0.4
_exptl_crystal_size_min 0.2
_refine_diff_density_max 0.63
_refine_diff_density_min -0.93
_refine_ls_extinction_coef 0.0403(16)
_refine_ls_extinction_method SHELXL93
_refine_ls_goodness_of_fit_ref 0.948
_refine_ls_hydrogen_treatment refU
_refine_ls_matrix_type full
_refine_ls_number_parameters 387
_refine_ls_number_reflns 6237
_refine_ls_number_restraints 0
_refine_ls_restrained_S_obs 0.948
_refine_ls_R_factor_gt 0.037
_refine_ls_shift/su_max 0.003
_refine_ls_structure_factor_coef Fsqd
_refine_ls_weighting_details 'w = 1/[\s^2^(Fo^2^)+(0.0601P)^2^] where P = (Fo^2^+2Fc^2^)/3'
_refine_ls_weighting_scheme calc
_refine_ls_wR_factor_ref 0.086
_reflns_number_gt 3947
_reflns_number_total 6237
_reflns_observed_criterion I>2\s(I)
_cod_data_source_file qa0154.cif
_cod_data_source_block qa0154
_cod_depositor_comments
;
The following automatic conversions were performed:
'_symmetry_cell_setting' value 'Triclinic' changed to 'triclinic'
according to '/home/saulius/struct/CIF-dictionaries/cif_core.dic'
dictionary named 'cif_core.dic' version 2.4.1 from 2010-06-29.

Automatic conversion script
Id: cif_fix_enum 1527 2010-12-29 10:47:43Z saulius 

The following automatic conversions were performed:

'_refine_ls_weighting_scheme' value 'calc w =
1/[\s^2^(Fo^2^)+(0.0601P)^2^] where P = (Fo^2^+2Fc^2^)/3' was changed
to 'calc'. New tag '_refine_ls_weighting_details' was created. The
value of the new tag was set to 'w = 1/[\s^2^(Fo^2^)+(0.0601P)^2^]
where P = (Fo^2^+2Fc^2^)/3'.

Automatic conversion script
Id: cif_fix_values 3143 2015-03-26 13:38:13Z robertas 
;
_cod_original_cell_volume 1294.5(10)
_cod_database_code 2008957

loop_
_symmetry_equiv_pos_as_xyz
'x, y, z'
'-x, -y, -z'

loop_
_atom_site_aniso_label
_atom_site_aniso_U_11
_atom_site_aniso_U_22
_atom_site_aniso_U_33
_atom_site_aniso_U_12
_atom_site_aniso_U_13
_atom_site_aniso_U_23
Br 0.0569(2) 0.0468(2) 0.0388(2) -0.0208(2) -0.0054(2) -0.00202(13)
Cu 0.0489(3) 0.0450(2) 0.0299(2) -0.0150(2) -0.0029(2) -0.0024(2)
P 0.0427(5) 0.0388(4) 0.0292(4) -0.0171(4) -0.0028(3) -0.0013(3)
N1 0.043(2) 0.0352(12) 0.0350(13) -0.0099(12) -0.0017(12) -0.0049(10)
N2 0.0365(15) 0.0404(13) 0.0340(13) -0.0075(11) -0.0026(11) -0.0057(10)
C1 0.058(2) 0.042(2) 0.049(2) -0.003(2) 0.003(2) -0.007(2)
C2 0.059(3) 0.052(2) 0.058(2) 0.008(2) 0.008(2) -0.018(2)
C3 0.050(2) 0.065(2) 0.046(2) -0.015(2) 0.009(2) -0.018(2)
C4 0.042(2) 0.049(2) 0.034(2) -0.0179(15) -0.0003(14) -0.0075(13)
C5 0.048(2) 0.067(2) 0.032(2) -0.023(2) -0.001(2) 0.001(2)
C6 0.058(2) 0.058(2) 0.040(2) -0.022(2) -0.012(2) 0.011(2)
C7 0.044(2) 0.044(2) 0.039(2) -0.0117(15) -0.0129(15) 0.0020(13)
C8 0.061(3) 0.053(2) 0.057(2) -0.001(2) -0.020(2) 0.007(2)
C9 0.051(2) 0.054(2) 0.064(3) 0.009(2) -0.011(2) -0.013(2)
C10 0.046(2) 0.059(2) 0.040(2) -0.006(2) -0.002(2) -0.012(2)
C11 0.035(2) 0.042(2) 0.033(2) -0.0153(13) -0.0067(13) -0.0051(12)
C12 0.038(2) 0.0387(15) 0.0322(15) -0.0160(13) -0.0049(13) -0.0049(12)
C13 0.053(2) 0.042(2) 0.032(2) -0.021(2) -0.0031(15) -0.0002(12)
C14 0.059(2) 0.043(2) 0.048(2) -0.015(2) -0.009(2) -0.0054(15)
C15 0.082(3) 0.044(2) 0.048(2) -0.018(2) -0.007(2) -0.005(2)
C16 0.097(4) 0.052(2) 0.073(3) -0.041(2) -0.007(3) -0.011(2)
C17 0.080(3) 0.074(3) 0.117(4) -0.041(3) -0.037(3) -0.014(3)
C18 0.069(3) 0.045(2) 0.091(3) -0.023(2) -0.030(2) 0.002(2)
C19 0.040(2) 0.0380(15) 0.039(2) -0.0178(14) -0.0030(14) -0.0048(12)
C20 0.050(2) 0.056(2) 0.049(2) -0.018(2) 0.007(2) 0.000(2)
C21 0.040(2) 0.066(2) 0.075(3) -0.013(2) 0.003(2) -0.013(2)
C22 0.056(3) 0.058(2) 0.076(3) -0.009(2) -0.022(2) -0.005(2)
C23 0.066(3) 0.061(2) 0.050(2) -0.013(2) -0.023(2) 0.005(2)
C24 0.054(2) 0.048(2) 0.038(2) -0.014(2) -0.008(2) -0.0015(14)
C25 0.041(2) 0.043(2) 0.0267(14) -0.0121(14) -0.0034(13) -0.0009(12)
C26 0.059(2) 0.062(2) 0.045(2) -0.028(2) 0.004(2) -0.017(2)
C27 0.077(3) 0.068(2) 0.048(2) -0.022(2) 0.012(2) -0.024(2)
C28 0.053(2) 0.084(3) 0.048(2) -0.023(2) 0.011(2) -0.010(2)
C29 0.058(3) 0.089(3) 0.046(2) -0.042(2) 0.002(2) -0.007(2)
C30 0.054(2) 0.068(2) 0.034(2) -0.027(2) -0.003(2) -0.009(2)

loop_
_atom_site_label
_atom_site_fract_x
_atom_site_fract_y
_atom_site_fract_z
_atom_site_U_iso_or_equiv
_atom_site_thermal_displace_type
_atom_site_calc_flag
_atom_site_refinement_flags
_atom_site_occupancy
_atom_site_disorder_group
_atom_site_type_symbol
Br 0.93526(5) 0.93314(4) 0.32558(2) 0.04722(13) Uani d . 1 . Br
Cu 0.77266(5) 0.76632(4) 0.31549(2) 0.04211(13) Uani d . 1 . Cu
P 0.71397(11) 0.76717(9) 0.20406(4) 0.0367(2) Uani d . 1 . P
N1 0.5927(3) 0.7830(3) 0.41570(14) 0.0392(6) Uani d . 1 . N
N2 0.8794(3) 0.5540(3) 0.37886(14) 0.0385(6) Uani d . 1 . N
H1 0.430(5) 0.988(4) 0.390(2) 0.063(2) Uiso d . 1 . H
H2 0.271(5) 0.967(4) 0.513(2) 0.063(2) Uiso d . 1 . H
H3 0.321(5) 0.778(4) 0.610(2) 0.063(2) Uiso d . 1 . H
H5 0.521(5) 0.526(4) 0.646(2) 0.063(2) Uiso d . 1 . H
H6 0.768(5) 0.316(4) 0.610(2) 0.063(2) Uiso d . 1 . H
H8 1.022(5) 0.211(4) 0.515(2) 0.063(2) Uiso d . 1 . H
H9 1.169(5) 0.232(4) 0.395(2) 0.063(2) Uiso d . 1 . H
H10 1.085(5) 0.460(4) 0.313(2) 0.063(2) Uiso d . 1 . H
H14 0.858(5) 0.451(4) 0.229(2) 0.063(2) Uiso d . 1 . H
H15 0.801(5) 0.230(4) 0.223(2) 0.063(2) Uiso d . 1 . H
H16 0.534(5) 0.253(4) 0.191(2) 0.063(2) Uiso d . 1 . H
H17 0.353(5) 0.493(4) 0.158(2) 0.063(2) Uiso d . 1 . H
H18 0.422(5) 0.703(4) 0.170(2) 0.063(2) Uiso d . 1 . H
H20 0.384(5) 0.927(4) 0.270(2) 0.063(2) Uiso d . 1 . H
H21 0.156(5) 1.129(4) 0.234(2) 0.063(2) Uiso d . 1 . H
H22 0.169(5) 1.270(4) 0.120(2) 0.063(2) Uiso d . 1 . H
H23 0.425(5) 1.185(4) 0.030(2) 0.063(2) Uiso d . 1 . H
H24 0.639(5) 0.985(4) 0.065(2) 0.063(2) Uiso d . 1 . H
H26 0.839(5) 0.641(4) 0.060(2) 0.063(2) Uiso d . 1 . H
H27 1.074(5) 0.638(4) -0.029(2) 0.063(2) Uiso d . 1 . H
H28 1.263(5) 0.765(4) -0.032(2) 0.063(2) Uiso d . 1 . H
H29 1.220(5) 0.896(4) 0.073(2) 0.063(2) Uiso d . 1 . H
H30 0.979(5) 0.892(4) 0.167(2) 0.063(2) Uiso d . 1 . H
C1 0.4533(5) 0.8967(4) 0.4344(2) 0.0546(9) Uani d . 1 . C
C2 0.3503(6) 0.8963(4) 0.5057(2) 0.0641(12) Uani d . 1 . C
C3 0.3909(5) 0.7742(4) 0.5603(2) 0.0552(9) Uani d . 1 . C
C4 0.5360(4) 0.6509(4) 0.5433(2) 0.0412(7) Uani d . 1 . C
C5 0.5894(5) 0.5171(4) 0.5967(2) 0.0496(8) Uani d . 1 . C
C6 0.7303(5) 0.4036(4) 0.5785(2) 0.0526(9) Uani d . 1 . C
C7 0.8348(4) 0.4088(3) 0.5038(2) 0.0427(7) Uani d . 1 . C
C8 0.9839(5) 0.2926(4) 0.4812(2) 0.0616(11) Uani d . 1 . C
C9 1.0757(5) 0.3076(4) 0.4104(2) 0.0621(11) Uani d . 1 . C
C10 1.0199(5) 0.4406(4) 0.3607(2) 0.0508(9) Uani d . 1 . C
C11 0.7866(4) 0.5378(3) 0.4499(2) 0.0355(6) Uani d . 1 . C
C12 0.6348(4) 0.6602(3) 0.4700(2) 0.0354(6) Uani d . 1 . C
C13 0.6497(4) 0.6021(3) 0.1971(2) 0.0418(7) Uani d . 1 . C
C14 0.7594(5) 0.4575(4) 0.2156(2) 0.0502(9) Uani d . 1 . C
C15 0.7176(6) 0.3269(4) 0.2143(2) 0.0595(10) Uani d . 1 . C
C16 0.5653(7) 0.3397(5) 0.1954(3) 0.0702(12) Uani d . 1 . C
C17 0.4540(7) 0.4815(5) 0.1772(3) 0.0822(15) Uani d . 1 . C
C18 0.4974(6) 0.6122(4) 0.1778(3) 0.0659(12) Uani d . 1 . C
C19 0.5396(4) 0.9311(3) 0.1723(2) 0.0379(7) Uani d . 1 . C
C20 0.3891(5) 0.9785(4) 0.2241(2) 0.0546(9) Uani d . 1 . C
C21 0.2546(5) 1.1017(5) 0.2036(3) 0.0629(11) Uani d . 1 . C
C22 0.2684(6) 1.1823(5) 0.1316(3) 0.0643(11) Uani d . 1 . C
C23 0.4165(6) 1.1372(5) 0.0798(2) 0.0605(10) Uani d . 1 . C
C24 0.5497(5) 1.0127(4) 0.0995(2) 0.0478(8) Uani d . 1 . C
C25 0.8922(4) 0.7629(3) 0.1245(2) 0.0380(7) Uani d . 1 . C
C26 0.9169(5) 0.6875(4) 0.0627(2) 0.0535(9) Uani d . 1 . C
C27 1.0553(6) 0.6883(5) 0.0048(2) 0.0659(12) Uani d . 1 . C
C28 1.1665(5) 0.7642(5) 0.0071(2) 0.0643(11) Uani d . 1 . C
C29 1.1416(5) 0.8430(5) 0.0667(2) 0.0615(10) Uani d . 1 . C
C30 1.0063(5) 0.8399(4) 0.1262(2) 0.0499(8) Uani d . 1 . C

loop_
_atom_type_symbol
_atom_type_description
_atom_type_scat_dispersion_real
_atom_type_scat_dispersion_imag
_atom_type_scat_source
C C 0.0033 0.0016 'International Tables Vol C Tables 4.2.6.8 and 6.1.1.4'
H H 0.0000 0.0000 'International Tables Vol C Tables 4.2.6.8 and 6.1.1.4'
N N 0.0061 0.0033 'International Tables Vol C Tables 4.2.6.8 and 6.1.1.4'
P P 0.1023 0.0942 'International Tables Vol C Tables 4.2.6.8 and 6.1.1.4'
Cu Cu 0.3201 1.2651 'International Tables Vol C Tables 4.2.6.8 and 6.1.1.4'
Br Br -0.2901 2.4595 'International Tables Vol C Tables 4.2.6.8 and 6.1.1.4'

loop_
_geom_angle_atom_site_label_1
_geom_angle_atom_site_label_2
_geom_angle_atom_site_label_3
_geom_angle
_geom_angle_publ_flag
N1 Cu N2 79.89(10) yes
N1 Cu P 123.76(8) yes
N2 Cu P 118.59(8) yes
N1 Cu Br 102.96(8) yes
N2 Cu Br 105.84(8) yes
P Cu Br 118.63(3) yes
C25 P C13 103.05(14) no
C25 P C19 103.67(14) no
C13 P C19 103.13(15) no
C25 P Cu 114.85(11) no
C13 P Cu 114.26(10) no
C19 P Cu 116.23(11) no
C1 N1 C12 117.4(3) no
C1 N1 Cu 129.6(2) no
C12 N1 Cu 112.9(2) no
C10 N2 C11 117.4(3) no
C10 N2 Cu 130.5(2) no
C11 N2 Cu 112.1(2) no
N1 C1 C2 123.4(3) no
C3 C2 C1 119.7(3) no
C2 C3 C4 119.1(3) no
C3 C4 C12 117.9(3) no
C3 C4 C5 123.4(3) no
C12 C4 C5 118.7(3) no
C6 C5 C4 121.4(3) no
C5 C6 C7 121.5(3) no
C8 C7 C11 117.1(3) no
C8 C7 C6 124.1(3) no
C11 C7 C6 118.8(3) no
C9 C8 C7 120.3(3) no
C8 C9 C10 118.9(4) no
N2 C10 C9 123.4(3) no
N2 C11 C7 122.8(3) no
N2 C11 C12 117.7(3) no
C7 C11 C12 119.5(3) no
N1 C12 C4 122.5(3) no
N1 C12 C11 117.4(3) no
C4 C12 C11 120.1(3) no
C18 C13 C14 118.0(3) no
C18 C13 P 124.4(3) no
C14 C13 P 117.6(3) no
C15 C14 C13 121.2(4) no
C16 C15 C14 119.8(4) no
C15 C16 C17 120.2(4) no
C16 C17 C18 119.6(4) no
C13 C18 C17 121.1(4) no
C24 C19 C20 117.7(3) no
C24 C19 P 123.7(3) no
C20 C19 P 118.5(3) no
C21 C20 C19 121.0(4) no
C22 C21 C20 120.3(4) no
C21 C22 C23 119.4(4) no
C24 C23 C22 120.5(4) no
C23 C24 C19 121.0(4) no
C26 C25 C30 118.9(3) no
C26 C25 P 122.8(3) no
C30 C25 P 118.3(2) no
C25 C26 C27 119.7(4) no
C28 C27 C26 120.9(4) no
C27 C28 C29 120.4(4) no
C28 C29 C30 119.4(4) no
C29 C30 C25 120.7(3) no

loop_
_geom_bond_atom_site_label_1
_geom_bond_atom_site_label_2
_geom_bond_site_symmetry_2
_geom_bond_distance
_geom_bond_publ_flag
Br Cu . 2.4436(10) yes
Cu N1 . 2.079(3) yes
Cu N2 . 2.104(2) yes
Cu P . 2.1856(12) yes
P C25 . 1.825(3) no
P C13 . 1.828(3) no
P C19 . 1.833(3) no
N1 C1 . 1.321(4) no
N1 C12 . 1.360(4) no
N2 C10 . 1.324(4) no
N2 C11 . 1.356(4) no
C1 C2 . 1.383(5) no
C2 C3 . 1.358(5) no
C3 C4 . 1.393(5) no
C4 C12 . 1.402(4) no
C4 C5 . 1.428(5) no
C5 C6 . 1.326(5) no
C6 C7 . 1.438(5) no
C7 C8 . 1.396(5) no
C7 C11 . 1.399(4) no
C8 C9 . 1.347(6) no
C9 C10 . 1.391(5) no
C11 C12 . 1.430(4) no
C13 C18 . 1.372(5) no
C13 C14 . 1.383(5) no
C14 C15 . 1.381(5) no
C15 C16 . 1.362(6) no
C16 C17 . 1.370(6) no
C17 C18 . 1.387(5) no
C19 C24 . 1.388(4) no
C19 C20 . 1.389(5) no
C20 C21 . 1.375(6) no
C21 C22 . 1.373(6) no
C22 C23 . 1.373(6) no
C23 C24 . 1.371(5) no
C25 C26 . 1.379(5) no
C25 C30 . 1.386(5) no
C26 C27 . 1.380(5) no
C27 C28 . 1.360(6) no
C28 C29 . 1.364(6) no
C29 C30 . 1.383(5) no
